data_4061493
loop_
_publ_author_name
'Tredget, Cara S.'
'Lawrence, Sally C.'
'Ward, Benjamin D.'
'Howe, Robert G.'
'Cowley, Andrew R.'
'Mountford, Philip'

_publ_section_title
;
A Family of Scandium and Yttrium Tris((trimethylsilyl)methyl) 
Complexes with Neutral N~3~ Donor Ligands
;
_journal_issue 13
_journal_name_full Organometallics
_journal_page_first 3136
_journal_page_last 3148
_journal_paper_doi 10.1021/om050209r
_journal_volume 24
_journal_year 2005
_chemical_formula_moiety ' C40 H49 N6 O3 Sc . 4 (C6H6)'
_chemical_formula_sum 'C64 H73 N6 O3 Sc'
_chemical_formula_weight 1019.26
_space_group_IT_number 159
_symmetry_cell_setting trigonal
_symmetry_space_group_name_Hall 'P 3 -2c'
_symmetry_space_group_name_H-M 'P 3 1 c'
_cell_angle_alpha 90.00
_cell_angle_beta 90.00
_cell_angle_gamma 120.00
_cell_formula_units_Z 2
_cell_length_a 14.7505(6)
_cell_length_b 14.7505(6)
_cell_length_c 15.4170(4)
_cell_measurement_temperature 150
_cell_volume 2905.0(2)
_diffrn_ambient_temperature 150
_exptl_crystal_density_diffrn 1.165
_cod_depositor_comments
;
The following automatic conversions were performed:
'_symmetry_cell_setting' value 'Trigonal' changed to 'trigonal' according
to '/home/saulius/struct/CIF-dictionaries/cif_core.dic' dictionary named
'cif_core.dic' version 2.4.1 from 2010-06-29.

Automatic conversion script
Id: cif_fix_enum 1527 2010-12-29 10:47:43Z saulius 
;
_cod_database_code 4061493

loop_
_symmetry_equiv_pos_as_xyz
x,y,z
-y,x-y,z
-x+y,-x,z
y,x,z+1/2
x-y,-y,z+1/2
-x,-x+y,z+1/2

loop_
_atom_site_label
_atom_site_fract_x
_atom_site_fract_y
_atom_site_fract_z
_atom_site_U_iso_or_equiv
_atom_site_occupancy
_atom_site_adp_type
Sc1 -0.3333 0.3333 0.09990(6) 0.0212 1.0000 Uani
N1 -0.44215(15) 0.21757(15) -0.00846(12) 0.0251 1.0000 Uani
N2 -0.42450(14) 0.23781(15) -0.09572(12) 0.0231 1.0000 Uani
O1 -0.33830(14) 0.21014(13) 0.15312(11) 0.0292 1.0000 Uani
C1 -0.53123(19) 0.1260(2) -0.00404(17) 0.0282 1.0000 Uani
C2 -0.5694(2) 0.0886(2) -0.08730(16) 0.0312 1.0000 Uani
C3 -0.50081(19) 0.16007(18) -0.14470(15) 0.0259 1.0000 Uani
C4 -0.5759(2) 0.0748(2) 0.08178(17) 0.0370 1.0000 Uani
C5 -0.4993(2) 0.1605(2) -0.24147(16) 0.0349 1.0000 Uani
C6 -0.333300(7) 0.333300(7) -0.1240(2) 0.0251 1.0000 Uani
C7 -0.35178(18) 0.12210(19) 0.19049(17) 0.0267 1.0000 Uani
C8 -0.3265(2) 0.0553(2) 0.14478(18) 0.0346 1.0000 Uani
C9 -0.3353(2) -0.0323(2) 0.1885(2) 0.0468 1.0000 Uani
C10 -0.3688(2) -0.0537(2) 0.2741(2) 0.0511 1.0000 Uani
C11 -0.3982(2) 0.0094(2) 0.31570(19) 0.0425 1.0000 Uani
C12 -0.39180(19) 0.0973(2) 0.27508(16) 0.0308 1.0000 Uani
C13 -0.2922(3) 0.0763(3) 0.0515(2) 0.0498 1.0000 Uani
C14 -0.4264(2) 0.1642(2) 0.32110(18) 0.0404 1.0000 Uani
C21 -0.2744(3) -0.1677(3) -0.1834(3) 0.0615 1.0000 Uani
C22 -0.2952(3) -0.1579(3) -0.0995(3) 0.0613 1.0000 Uani
C23 -0.2315(3) -0.1523(3) -0.0349(3) 0.0655 1.0000 Uani
C24 -0.1448(3) -0.1575(3) -0.0534(3) 0.0719 1.0000 Uani
C25 -0.1187(3) -0.1671(3) -0.1352(4) 0.0757 1.0000 Uani
C26 -0.1840(4) -0.1731(3) -0.2035(3) 0.0744 1.0000 Uani
C31 -0.4156(4) -0.6468(5) -0.4519(3) 0.0856 1.0000 Uani
C32 -0.4354(4) -0.7481(5) -0.4517(2) 0.0832 1.0000 Uani
H21 -0.6349 0.0221 -0.10195 0.0364 1.0000 Uiso
H41 -0.6424 0.0073 0.07201 0.0409 1.0000 Uiso
H42 -0.5905 0.1222 0.11815 0.0409 1.0000 Uiso
H43 -0.5243 0.0608 0.11227 0.0409 1.0000 Uiso
H51 -0.5627 0.0965 -0.26368 0.0426 1.0000 Uiso
H52 -0.4995 0.2243 -0.26290 0.0426 1.0000 Uiso
H53 -0.4349 0.1612 -0.26268 0.0426 1.0000 Uiso
H61 -0.333300 0.333300 -0.1889 0.0317 1.0000 Uiso
H91 -0.3175 -0.0808 0.1573 0.0550 1.0000 Uiso
H101 -0.3716 -0.1145 0.3052 0.0546 1.0000 Uiso
H111 -0.4249 -0.0073 0.37658 0.0449 1.0000 Uiso
H131 -0.2780 0.0210 0.0292 0.0615 1.0000 Uiso
H132 -0.3488 0.0768 0.0161 0.0615 1.0000 Uiso
H133 -0.2271 0.1462 0.0474 0.0615 1.0000 Uiso
H141 -0.4156 0.2228 0.28186 0.0529 1.0000 Uiso
H142 -0.5023 0.1214 0.33640 0.0529 1.0000 Uiso
H143 -0.3843 0.1936 0.37520 0.0529 1.0000 Uiso
H211 -0.3234 -0.1718 -0.2301 0.0704 1.0000 Uiso
H221 -0.3599 -0.1555 -0.0845 0.0731 1.0000 Uiso
H231 -0.2464 -0.1422 0.0265 0.0830 1.0000 Uiso
H241 -0.0983 -0.1546 -0.0050 0.0864 1.0000 Uiso
H251 -0.0542 -0.1714 -0.1464 0.0819 1.0000 Uiso
H261 -0.1661 -0.1798 -0.2648 0.0871 1.0000 Uiso
H311 -0.4750 -0.6324 -0.4520 0.1104 1.0000 Uiso
H321 -0.5092 -0.8076 -0.4516 0.0964 1.0000 Uiso

loop_
_atom_site_aniso_label
_atom_site_aniso_U_11
_atom_site_aniso_U_22
_atom_site_aniso_U_33
_atom_site_aniso_U_23
_atom_site_aniso_U_13
_atom_site_aniso_U_12
Sc1 0.0239(2) 0.0239(2) 0.0158(3) 0.0000 0.0000 0.01194(12)
N1 0.0251(11) 0.0247(11) 0.021(1) 0.0020(8) 0.0023(8) 0.0095(8)
N2 0.024(1) 0.0264(11) 0.0171(9) -0.0011(7) -0.0004(7) 0.0113(8)
O1 0.039(1) 0.031(1) 0.0243(9) 0.0031(7) 0.0003(8) 0.0224(9)
C1 0.0242(13) 0.0266(14) 0.0317(13) 0.001(1) 0.001(1) 0.0110(11)
C2 0.0271(13) 0.0304(14) 0.0364(14) -0.0052(11) -0.0079(11) 0.0147(11)
C3 0.0295(13) 0.0271(12) 0.0259(12) -0.008(1) -0.007(1) 0.018(1)
C4 0.0337(16) 0.0358(15) 0.0322(14) 0.0032(11) 0.0004(11) 0.0103(12)
C5 0.0398(15) 0.0428(16) 0.0251(13) -0.0077(11) -0.0078(11) 0.0228(12)
C6 0.0268(12) 0.0268(12) 0.0218(19) 0.0000 0.0000 0.0134(6)
C7 0.0221(13) 0.0263(13) 0.0293(13) 0.001(1) -0.007(1) 0.0103(11)
C8 0.0321(14) 0.0257(14) 0.0415(15) -0.0051(11) -0.0100(12) 0.0111(12)
C9 0.0391(15) 0.0302(15) 0.070(2) -0.0046(14) -0.0148(16) 0.0168(13)
C10 0.0391(16) 0.0318(15) 0.073(2) 0.0155(15) -0.0134(15) 0.0107(13)
C11 0.0301(15) 0.0393(16) 0.0418(16) 0.0138(14) -0.0068(12) 0.0051(13)
C12 0.0245(13) 0.0288(13) 0.0302(12) 0.004(1) -0.007(1) 0.0068(11)
C13 0.067(2) 0.0413(17) 0.0479(17) -0.0118(14) 0.0004(15) 0.0324(16)
C14 0.0415(16) 0.0439(16) 0.0278(13) 0.0035(12) 0.0073(12) 0.0153(13)
C21 0.048(2) 0.0397(19) 0.085(3) 0.0162(18) -0.0125(19) 0.0130(16)
C22 0.051(2) 0.0338(18) 0.105(3) 0.0104(19) 0.009(2) 0.0258(16)
C23 0.079(3) 0.0377(19) 0.079(3) -0.0032(17) -0.004(2) 0.0284(19)
C24 0.061(3) 0.0379(19) 0.117(4) -0.011(2) -0.032(2) 0.0253(18)
C25 0.040(2) 0.043(2) 0.142(4) -0.002(2) 0.007(2) 0.0193(17)
C26 0.090(3) 0.038(2) 0.079(3) 0.0097(18) 0.029(2) 0.019(2)
C31 0.100(4) 0.137(5) 0.0332(19) 0.007(2) 0.008(2) 0.069(4)
C32 0.095(4) 0.101(4) 0.035(2) 0.010(2) -0.0010(19) 0.035(3)

loop_
_geom_bond_atom_site_label_1
_geom_bond_site_symmetry_1
_geom_bond_atom_site_label_2
_geom_bond_site_symmetry_2
_geom_bond_distance
_geom_bond_publ_flag
Sc1 . N1 . 2.3543(19) yes
Sc1 . N1 2_565 2.3543(19) yes
Sc1 . N1 3_455 2.3543(19) yes
Sc1 . O1 . 1.9615(16) yes
Sc1 . O1 2_565 1.9615(16) yes
Sc1 . O1 3_455 1.9615(16) yes
N1 . N2 . 1.374(3) yes
N1 . C1 . 1.335(3) yes
N2 . C3 . 1.364(3) yes
N2 . C6 . 1.445(2) yes
N2 . C6 2_565 1.446(2) yes
N2 . C6 3_455 1.445(2) yes
O1 . C7 . 1.341(3) yes
C1 . C2 . 1.399(4) yes
C1 . C4 . 1.502(4) yes
C2 . C3 . 1.361(4) yes
C3 . C5 . 1.492(3) yes
C6 . C6 2_565 0.0015(2) yes
C7 . C8 . 1.406(4) yes
C7 . C12 . 1.402(4) yes
C8 . C9 . 1.403(4) yes
C8 . C13 . 1.503(4) yes
C9 . C10 . 1.390(5) yes
C10 . C11 . 1.367(5) yes
C11 . C12 . 1.400(4) yes
C12 . C14 . 1.497(4) yes
C21 . C22 . 1.354(6) yes
C21 . C26 . 1.409(6) yes
C22 . C23 . 1.343(5) yes
C23 . C24 . 1.349(6) yes
C24 . C25 . 1.346(6) yes
C25 . C26 . 1.400(6) yes
C31 . C32 . 1.372(7) yes
C31 . C32 3_545 1.390(6) yes
